data_7110563
loop_
_publ_author_name
'Davidson, Matthew G.'
'Fox, Mark A.'
'Hibbert, Thomas G.'
'Howard, Judith A. K.'
'Mackinnon, Angus'
'Neretin, Ivan S.'
'Wade, Kenneth'

_publ_section_title
;
 Deboronation of ortho-carborane by an iminophosphorane: crystal
 structures of the novel carborane adduct nido-C2B10H12&#x00B7;HNP(NMe2)3
 and the borenium salt [(Me2N)3PNHBNP(NMe2)3]2O2+(C2B9H12&#x2212;)2
;
_journal_issue 17
_journal_name_full 'Chemical Communications'
_journal_page_first 1649
_journal_paper_doi 10.1039/a903030a
_journal_year 1999
_chemical_formula_moiety 'C2 H12 B9 1-,C6 H20 N4 P 1+'
_chemical_formula_sum 'C8 H32 B9 N4 P'
_chemical_formula_weight 312.64
_chemical_name_systematic
; 
 tris(dimethylamino)phosphiniminium 7,8-dicarba-nido-undecaborane 
;
_space_group_IT_number 14
_symmetry_cell_setting monoclinic
_symmetry_space_group_name_Hall '-P 2yn'
_symmetry_space_group_name_H-M 'P 1 21/n 1'
_atom_sites_solution_hydrogens geom
_atom_sites_solution_primary direct
_atom_sites_solution_secondary difmap
_audit_creation_method SHELXL-97
_cell_angle_alpha 90.00
_cell_angle_beta 91.88(5)
_cell_angle_gamma 90.00
_cell_formula_units_Z 4
_cell_length_a 11.580(2)
_cell_length_b 13.182(3)
_cell_length_c 12.385(2)
_cell_measurement_reflns_used 474
_cell_measurement_temperature 150(2)
_cell_measurement_theta_max 23
_cell_measurement_theta_min 12
_cell_volume 1889.5(6)
_computing_cell_refinement 'Bruker SMART'
_computing_data_collection 'Bruker SMART'
_computing_data_reduction 'Bruker SAINT'
_computing_molecular_graphics SHELXTL
_computing_publication_material SHELXTL
_computing_structure_refinement 'SHELXL-97 (Sheldrick, 1997)'
_computing_structure_solution 'SHELXS-97 (Sheldrick, 1990)'
_diffrn_ambient_temperature 150(2)
_diffrn_detector_area_resol_mean 8
_diffrn_measured_fraction_theta_full 0.984
_diffrn_measured_fraction_theta_max 0.984
_diffrn_measurement_device_type 'SMART 1K CCD area detector'
_diffrn_measurement_method '\w scans'
_diffrn_radiation_monochromator graphite
_diffrn_radiation_source 'fine-focus sealed tube'
_diffrn_radiation_type MoK\a
_diffrn_radiation_wavelength 0.71073
_diffrn_reflns_av_R_equivalents 0.0296
_diffrn_reflns_av_sigmaI/netI 0.0264
_diffrn_reflns_limit_h_max 15
_diffrn_reflns_limit_h_min -15
_diffrn_reflns_limit_k_max 18
_diffrn_reflns_limit_k_min -17
_diffrn_reflns_limit_l_max 13
_diffrn_reflns_limit_l_min -16
_diffrn_reflns_number 14804
_diffrn_reflns_theta_full 29.13
_diffrn_reflns_theta_max 29.13
_diffrn_reflns_theta_min 2.26
_diffrn_standards_decay_% 0.2
_diffrn_standards_interval_time '8 hours'
_diffrn_standards_number 340
_exptl_absorpt_coefficient_mu 0.140
_exptl_absorpt_correction_T_max 0.9726
_exptl_absorpt_correction_T_min 0.9462
_exptl_absorpt_correction_type none
_exptl_crystal_colour colourless
_exptl_crystal_density_diffrn 1.099
_exptl_crystal_density_method 'not measured'
_exptl_crystal_description prism
_exptl_crystal_F_000 672
_exptl_crystal_size_max 0.4
_exptl_crystal_size_mid 0.3
_exptl_crystal_size_min 0.2
_refine_diff_density_max 0.392
_refine_diff_density_min -0.338
_refine_diff_density_rms 0.043
_refine_ls_extinction_method none
_refine_ls_goodness_of_fit_ref 1.091
_refine_ls_hydrogen_treatment mixed
_refine_ls_matrix_type full
_refine_ls_number_parameters 296
_refine_ls_number_reflns 4992
_refine_ls_number_restraints 0
_refine_ls_restrained_S_all 1.091
_refine_ls_R_factor_all 0.0534
_refine_ls_R_factor_gt 0.0435
_refine_ls_shift/su_max 0.006
_refine_ls_shift/su_mean 0.000
_refine_ls_structure_factor_coef Fsqd
_refine_ls_weighting_details 'calc w=1/[\s^2^(Fo^2^)+(0.0502P)^2^+0.7894P] where P=(Fo^2^+2Fc^2^)/3'
_refine_ls_weighting_scheme calc
_refine_ls_wR_factor_gt 0.1093
_refine_ls_wR_factor_ref 0.1178
_reflns_number_gt 4283
_reflns_number_total 4992
_reflns_threshold_expression >2sigma(I)
_cod_data_source_file 903030asup1.cif
_cod_data_source_block (4)
_cod_original_sg_symbol_H-M P2(1)/n
_cod_database_code 7110563

loop_
_symmetry_equiv_pos_as_xyz
'x, y, z'
'-x+1/2, y+1/2, -z+1/2'
'-x, -y, -z'
'x-1/2, -y-1/2, z-1/2'

loop_
_atom_site_label
_atom_site_type_symbol
_atom_site_fract_x
_atom_site_fract_y
_atom_site_fract_z
_atom_site_U_iso_or_equiv
_atom_site_adp_type
_atom_site_occupancy
_atom_site_symmetry_multiplicity
_atom_site_calc_flag
_atom_site_refinement_flags
_atom_site_disorder_assembly
_atom_site_disorder_group
P1 P 0.23856(3) 0.70307(2) 0.19997(2) 0.02233(10) Uani 1 1 d . . .
N1 N 0.17870(10) 0.60266(9) 0.14852(10) 0.0276(2) Uani 1 1 d . A .
H13 H 0.1103(18) 0.5859(15) 0.1664(16) 0.046(5) Uiso 1 1 d . . .
H14 H 0.2023(17) 0.5789(15) 0.0901(17) 0.044(5) Uiso 1 1 d . . .
N2 N 0.26946(16) 0.68016(15) 0.32750(12) 0.0424(4) Uani 0.815(2) 1 d P A 1
C1 C 0.1800(2) 0.6346(2) 0.39442(14) 0.0695(7) Uani 1 1 d . . .
H23 H 0.1276 0.5933 0.3490 0.104 Uiso 0.815(2) 1 d PR A 1
H24 H 0.1367 0.6903 0.4265 0.104 Uiso 0.815(2) 1 d PR A 1
H25 H 0.2147 0.5924 0.4520 0.104 Uiso 0.815(2) 1 d PR A 1
H23A H 0.1544 0.6629 0.4610 0.104 Uiso 0.185(2) 1 d PR A 2
H24A H 0.1222 0.5892 0.3653 0.104 Uiso 0.185(2) 1 d PR A 2
H25A H 0.2508 0.5982 0.4077 0.104 Uiso 0.185(2) 1 d PR A 2
C2 C 0.3692(3) 0.7235(3) 0.3873(2) 0.0789(10) Uani 0.815(2) 1 d P A 1
H26 H 0.4245 0.7500 0.3361 0.095(7) Uiso 0.815(2) 1 d PR A 1
H27 H 0.4064 0.6707 0.4319 0.095(7) Uiso 0.815(2) 1 d PR A 1
H28 H 0.3432 0.7786 0.4337 0.095(7) Uiso 0.815(2) 1 d PR A 1
N2A N 0.1953(6) 0.7150(5) 0.3221(5) 0.0269(13) Uiso 0.185(2) 1 d P A 2
C2A C 0.1846(9) 0.8108(8) 0.3786(9) 0.048(2) Uiso 0.185(2) 1 d P A 2
H26A H 0.1549 0.8627 0.3283 0.072 Uiso 0.185(2) 1 d PR A 2
H27A H 0.2606 0.8316 0.4080 0.072 Uiso 0.185(2) 1 d PR A 2
H28A H 0.1312 0.8030 0.4378 0.072 Uiso 0.185(2) 1 d PR A 2
N3 N 0.36214(13) 0.72163(12) 0.14397(18) 0.0322(4) Uani 0.815(2) 1 d P A 1
C3 C 0.45679(17) 0.64834(19) 0.1518(3) 0.0626(8) Uani 0.815(2) 1 d P A 1
H29 H 0.4398 0.5971 0.2064 0.077(6) Uiso 0.815(2) 1 d PR A 1
H30 H 0.5287 0.6835 0.1725 0.077(6) Uiso 0.815(2) 1 d PR A 1
H31 H 0.4653 0.6152 0.0817 0.077(6) Uiso 0.815(2) 1 d PR A 1
C4 C 0.37741(17) 0.79853(15) 0.06071(15) 0.0363(4) Uani 0.815(2) 1 d P A 1
H32 H 0.3122 0.8459 0.0605 0.056(4) Uiso 0.815(2) 1 d PR A 1
H33 H 0.3808 0.7656 -0.0100 0.056(4) Uiso 0.815(2) 1 d PR A 1
H34 H 0.4495 0.8356 0.0758 0.056(4) Uiso 0.815(2) 1 d PR A 1
N3A N 0.3719(7) 0.7164(6) 0.1888(7) 0.0298(19) Uiso 0.185(2) 1 d P A 2
C3A C 0.4518(9) 0.6825(8) 0.2779(8) 0.048(2) Uiso 0.185(2) 1 d P A 2
H29A H 0.4668 0.6096 0.2708 0.073 Uiso 0.185(2) 1 d PR A 2
H30A H 0.4167 0.6957 0.3474 0.073 Uiso 0.185(2) 1 d PR A 2
H31A H 0.5248 0.7199 0.2743 0.073 Uiso 0.185(2) 1 d PR A 2
C4A C 0.4276(10) 0.7265(9) 0.0844(9) 0.054(3) Uiso 0.185(2) 1 d P A 2
H32A H 0.4889 0.7777 0.0905 0.081 Uiso 0.185(2) 1 d PR A 2
H33A H 0.3702 0.7473 0.0288 0.081 Uiso 0.185(2) 1 d PR A 2
H34A H 0.4611 0.6611 0.0645 0.081 Uiso 0.185(2) 1 d PR A 2
N4 N 0.15225(13) 0.79660(11) 0.18690(14) 0.0335(4) Uani 0.815(2) 1 d P A 1
C5 C 0.07110(15) 0.80966(14) 0.09166(16) 0.0477(4) Uani 1 1 d . . .
H37A H 0.0564 0.8716 0.0528 0.072 Uiso 0.185(2) 1 d PR A 2
H36A H 0.0545 0.7529 0.0451 0.072 Uiso 0.185(2) 1 d PR A 2
H35A H 0.0227 0.8067 0.1531 0.072 Uiso 0.185(2) 1 d PR A 2
H35 H 0.0662 0.7460 0.0509 0.072 Uiso 0.815(2) 1 d PR A 1
H36 H 0.0989 0.8638 0.0449 0.072 Uiso 0.815(2) 1 d PR A 1
H37 H -0.0056 0.8275 0.1170 0.072 Uiso 0.815(2) 1 d PR A 1
C6 C 0.1679(2) 0.88670(19) 0.2552(3) 0.0713(9) Uani 0.815(2) 1 d P A 1
H38 H 0.2231 0.8715 0.3147 0.108(8) Uiso 0.815(2) 1 d PR A 1
H39 H 0.0936 0.9062 0.2847 0.108(8) Uiso 0.815(2) 1 d PR A 1
H40 H 0.1975 0.9427 0.2121 0.108(8) Uiso 0.815(2) 1 d PR A 1
N4A N 0.1864(5) 0.8062(5) 0.1282(5) 0.0257(13) Uiso 0.185(2) 1 d P A 2
C6A C 0.2431(9) 0.9071(8) 0.1279(8) 0.049(2) Uiso 0.185(2) 1 d P A 2
H38A H 0.3180 0.9029 0.1668 0.074 Uiso 0.185(2) 1 d PR A 2
H39A H 0.1940 0.9565 0.1637 0.074 Uiso 0.185(2) 1 d PR A 2
H40A H 0.2547 0.9287 0.0534 0.074 Uiso 0.185(2) 1 d PR A 2
B1 B 0.91979(13) 0.46410(11) 0.22737(13) 0.0281(3) Uani 1 1 d . . .
H1 H 1.0099(16) 0.4371(14) 0.2310(15) 0.041(5) Uiso 1 1 d . . .
B2 B 0.85161(14) 0.51574(11) 0.33986(13) 0.0287(3) Uani 1 1 d . . .
H2 H 0.8926(16) 0.5294(15) 0.4187(16) 0.045(5) Uiso 1 1 d . . .
B3 B 0.88614(13) 0.59521(11) 0.23195(14) 0.0299(3) Uani 1 1 d . . .
H3 H 0.9423(16) 0.6613(14) 0.2401(15) 0.041(5) Uiso 1 1 d . . .
B4 B 0.86527(14) 0.52702(12) 0.11049(13) 0.0303(3) Uani 1 1 d . . .
H4 H 0.9139(16) 0.5510(14) 0.0422(15) 0.042(5) Uiso 1 1 d . . .
B5 B 0.81095(14) 0.40644(11) 0.14131(12) 0.0277(3) Uani 1 1 d . . .
H5 H 0.8296(15) 0.3388(14) 0.0916(15) 0.040(5) Uiso 1 1 d . . .
B6 B 0.80133(14) 0.39926(11) 0.28770(12) 0.0284(3) Uani 1 1 d . . .
H6 H 0.8152(15) 0.3276(14) 0.3325(15) 0.039(5) Uiso 1 1 d . . .
C7 C 0.75106(11) 0.59767(10) 0.28416(11) 0.0276(3) Uani 1 1 d . . .
H7 H 0.7348(16) 0.6607(15) 0.3187(15) 0.040(5) Uiso 1 1 d . . .
C8 C 0.75758(12) 0.60248(10) 0.15907(12) 0.0299(3) Uani 1 1 d . . .
H8 H 0.7482(16) 0.6691(15) 0.1294(16) 0.044(5) Uiso 1 1 d . . .
B9 B 0.71312(14) 0.50171(13) 0.09761(13) 0.0316(3) Uani 1 1 d . . .
H9 H 0.6715(17) 0.5054(15) 0.0177(16) 0.051(5) Uiso 1 1 d . . .
B10 B 0.67458(14) 0.41229(12) 0.20372(13) 0.0308(3) Uani 1 1 d . . .
H10 H 0.6151(16) 0.3474(15) 0.1953(15) 0.046(5) Uiso 1 1 d . . .
B11 B 0.69853(14) 0.49176(12) 0.32581(12) 0.0292(3) Uani 1 1 d . . .
H11 H 0.6495(16) 0.4847(15) 0.3993(16) 0.046(5) Uiso 1 1 d . . .
H12 H 0.627(2) 0.485(2) 0.220(2) 0.080(8) Uiso 1 1 d . . .

loop_
_atom_site_aniso_label
_atom_site_aniso_U_11
_atom_site_aniso_U_22
_atom_site_aniso_U_33
_atom_site_aniso_U_23
_atom_site_aniso_U_13
_atom_site_aniso_U_12
P1 0.02178(16) 0.02498(17) 0.02021(16) -0.00005(11) 0.00050(11) -0.00331(11)
N1 0.0252(5) 0.0294(6) 0.0283(6) -0.0062(4) 0.0036(4) -0.0048(4)
N2 0.0486(10) 0.0559(10) 0.0219(7) 0.0051(7) -0.0091(6) -0.0198(8)
C1 0.0776(14) 0.1058(19) 0.0253(8) 0.0154(10) 0.0039(8) -0.0297(13)
C2 0.092(2) 0.093(2) 0.0498(14) 0.0085(14) -0.0386(15) -0.0444(18)
N3 0.0199(7) 0.0330(8) 0.0441(11) 0.0100(7) 0.0067(7) -0.0001(5)
C3 0.0231(9) 0.0474(13) 0.118(2) 0.0201(14) 0.0110(11) 0.0065(9)
C4 0.0336(9) 0.0438(10) 0.0320(9) 0.0054(7) 0.0077(7) -0.0082(8)
N4 0.0272(7) 0.0250(7) 0.0485(10) -0.0027(6) 0.0067(7) 0.0042(5)
C5 0.0366(8) 0.0509(10) 0.0559(10) 0.0202(8) 0.0066(7) 0.0186(7)
C6 0.0510(14) 0.0386(12) 0.124(3) -0.0382(15) 0.0068(15) 0.0025(10)
B1 0.0284(7) 0.0209(6) 0.0352(8) -0.0001(5) 0.0046(6) 0.0036(5)
B2 0.0322(7) 0.0245(7) 0.0295(7) -0.0032(5) 0.0014(6) -0.0020(6)
B3 0.0273(7) 0.0203(6) 0.0429(8) -0.0017(6) 0.0115(6) -0.0012(5)
B4 0.0345(8) 0.0256(7) 0.0316(7) 0.0041(6) 0.0143(6) 0.0059(6)
B5 0.0355(8) 0.0220(6) 0.0260(7) -0.0026(5) 0.0051(6) 0.0025(6)
B6 0.0377(8) 0.0204(6) 0.0272(7) 0.0008(5) 0.0035(6) -0.0022(6)
C7 0.0289(6) 0.0214(6) 0.0332(6) -0.0060(5) 0.0098(5) 0.0009(5)
C8 0.0339(7) 0.0216(6) 0.0349(7) 0.0039(5) 0.0109(5) 0.0083(5)
B9 0.0345(8) 0.0337(8) 0.0268(7) 0.0007(6) 0.0035(6) 0.0076(6)
B10 0.0325(8) 0.0286(7) 0.0315(7) -0.0057(6) 0.0051(6) -0.0064(6)
B11 0.0323(7) 0.0288(7) 0.0272(7) -0.0043(6) 0.0096(6) -0.0063(6)

loop_
_atom_type_symbol
_atom_type_description
_atom_type_scat_dispersion_real
_atom_type_scat_dispersion_imag
_atom_type_scat_source
C C 0.0033 0.0016 'International Tables Vol C Tables 4.2.6.8 and 6.1.1.4'
H H 0.0000 0.0000 'International Tables Vol C Tables 4.2.6.8 and 6.1.1.4'
B B 0.0013 0.0007 'International Tables Vol C Tables 4.2.6.8 and 6.1.1.4'
N N 0.0061 0.0033 'International Tables Vol C Tables 4.2.6.8 and 6.1.1.4'
P P 0.1023 0.0942 'International Tables Vol C Tables 4.2.6.8 and 6.1.1.4'

loop_
_geom_angle_atom_site_label_1
_geom_angle_atom_site_label_2
_geom_angle_atom_site_label_3
_geom_angle
N3A P1 N4 121.5(3)
N3A P1 N2A 114.2(4)
N4 P1 N2A 78.9(2)
N3A P1 N1 118.0(3)
N4 P1 N1 109.54(8)
N2A P1 N1 107.8(2)
N3A P1 N3 20.3(3)
N4 P1 N3 113.43(8)
N2A P1 N3 133.4(2)
N1 P1 N3 109.07(8)
N3A P1 N2 85.5(3)
N4 P1 N2 110.97(10)
N2A P1 N2 34.8(2)
N1 P1 N2 107.88(8)
N3 P1 N2 105.75(11)
N3A P1 N4A 101.3(4)
N4 P1 N4A 29.3(2)
N2A P1 N4A 107.0(3)
N1 P1 N4A 107.7(2)
N3 P1 N4A 87.7(2)
N2 P1 N4A 134.9(2)
P1 N1 H13 119.7(13)
P1 N1 H14 119.8(13)
H13 N1 H14 117.1(18)
C2 N2 C1 115.50(18)
C2 N2 P1 123.99(16)
C1 N2 P1 118.82(14)
C2 N2 H25A 94.3
C1 N2 H25A 37.8
P1 N2 H25A 138.3
N2A C1 N2 39.5(3)
N2A C1 H23 98.2
N2 C1 H23 109.7
N2A C1 H24 76.8
N2 C1 H24 107.6
H23 C1 H24 109.5
N2A C1 H25 146.7
N2 C1 H25 111.2
H23 C1 H25 109.5
H24 C1 H25 109.5
N2A C1 H23A 107.8
N2 C1 H23A 124.6
H23 C1 H23A 120.4
H24 C1 H23A 35.5
H25 C1 H23A 74.1
N2A C1 H24A 109.4
N2 C1 H24A 122.4
H23 C1 H24A 13.0
H24 C1 H24A 105.1
H25 C1 H24A 100.5
H23A C1 H24A 109.5
N2A C1 H25A 111.2
N2 C1 H25A 71.8
H23 C1 H25A 109.3
H24 C1 H25A 138.7
H25 C1 H25A 42.6
H23A C1 H25A 109.5
H24A C1 H25A 109.5
C1 N2A C2A 109.5(6)
C1 N2A P1 125.0(4)
C2A N2A P1 124.7(6)
C1 N2A H24 39.0
C2A N2A H24 74.2
P1 N2A H24 159.9
N2A C2A H26A 109.5
N2A C2A H27A 109.4
H26A C2A H27A 109.5
N2A C2A H28A 109.5
H26A C2A H28A 109.5
H27A C2A H28A 109.5
N2A C2A H38 102.6
H26A C2A H38 42.1
H27A C2A H38 73.4
H28A C2A H38 143.9
C4 N3 C3 113.43(17)
C4 N3 P1 122.21(14)
C3 N3 P1 122.66(15)
P1 N3 H33A 122.1
H32A C4 H33A 92.6
C4A N3A C3A 113.6(8)
C4A N3A P1 123.5(7)
C3A N3A P1 119.5(7)
N3A C3A H26 93.1
N3A C3A H29 74.5
N3A C3A H29A 109.6
N3A C3A H30A 109.4
H29A C3A H30A 109.5
N3A C3A H31A 109.4
H29A C3A H31A 109.5
H30A C3A H31A 109.5
N3A C4A H31 93.8
N3A C4A H33 127.6
N3A C4A H34 103.6
N3A C4A H32A 109.4
N3A C4A H33A 109.6
H32A C4A H33A 109.5
N3A C4A H34A 109.3
H32A C4A H34A 109.5
H33A C4A H34A 109.5
C6 N4 C5 115.16(18)
C6 N4 P1 120.21(16)
C5 N4 P1 123.11(13)
N4A C5 N4 33.9(3)
N4A C5 H37A 110.0
N4 C5 H37A 126.2
N4A C5 H36A 109.8
N4 C5 H36A 119.5
H37A C5 H36A 109.5
N4A C5 H35A 108.6
N4 C5 H35A 74.8
H37A C5 H35A 109.5
H36A C5 H35A 109.5
N4A C5 H35 100.2
N4 C5 H35 109.4
H37A C5 H35 117.6
H36A C5 H35 10.4
H35A C5 H35 110.3
N4A C5 H36 83.5
N4 C5 H36 109.9
H37A C5 H36 30.8
H36A C5 H36 106.0
H35A C5 H36 135.2
H35 C5 H36 109.5
N4A C5 H37 140.4
N4 C5 H37 109.1
H37A C5 H37 79.0
H36A C5 H37 102.4
H35A C5 H37 36.7
H35 C5 H37 109.5
H36 C5 H37 109.5
H26A C6 H38 49.7
H26A C6 H39 64.9
H26A C6 H40 145.0
H26A C6 H39A 160.5
C5 N4A C6A 112.9(6)
C5 N4A P1 120.5(4)
C6A N4A P1 124.1(6)
N4A C6A H32 75.6
N4A C6A H40 97.6
N4A C6A H38A 109.4
N4A C6A H39A 109.4
H38A C6A H39A 109.5
N4A C6A H40A 109.7
H38A C6A H40A 109.5
H39A C6A H40A 109.5
B2 B1 B4 108.02(11)
B2 B1 B3 59.54(9)
B4 B1 B3 59.71(9)
B2 B1 B5 108.04(11)
B4 B1 B5 59.11(9)
B3 B1 B5 106.34(11)
B2 B1 B6 59.16(9)
B4 B1 B6 107.84(11)
B3 B1 B6 106.16(10)
B5 B1 B6 60.98(9)
B2 B1 H1 122.8(10)
B4 B1 H1 119.8(10)
B3 B1 H1 121.5(10)
B5 B1 H1 122.2(10)
B6 B1 H1 124.3(9)
C7 B2 B3 59.11(9)
C7 B2 B6 100.94(11)
B3 B2 B6 108.82(11)
C7 B2 B1 103.96(11)
B3 B2 B1 60.58(9)
B6 B2 B1 61.52(9)
C7 B2 B11 54.53(9)
B3 B2 B11 106.20(12)
B6 B2 B11 59.91(9)
B1 B2 B11 108.71(11)
C7 B2 H2 121.9(10)
B3 B2 H2 118.8(10)
B6 B2 H2 127.2(10)
B1 B2 H2 125.5(10)
B11 B2 H2 121.0(10)
C7 B3 C8 53.90(8)
C7 B3 B2 59.33(9)
C8 B3 B2 102.61(11)
C7 B3 B4 103.33(11)
C8 B3 B4 59.19(9)
B2 B3 B4 108.50(11)
C7 B3 B1 103.59(10)
C8 B3 B1 103.01(11)
B2 B3 B1 59.88(9)
B4 B3 B1 59.97(9)
C7 B3 H3 119.9(10)
C8 B3 H3 120.5(10)
B2 B3 H3 123.8(10)
B4 B3 H3 123.5(10)
B1 B3 H3 130.6(10)
C8 B4 B5 100.29(11)
C8 B4 B3 59.13(9)
B5 B4 B3 108.44(11)
C8 B4 B1 103.22(11)
B5 B4 B1 61.18(9)
B3 B4 B1 60.31(9)
C8 B4 B9 54.38(9)
B5 B4 B9 59.58(9)
B3 B4 B9 106.10(11)
B1 B4 B9 107.99(11)
C8 B4 H4 120.6(10)
B5 B4 H4 129.5(10)
B3 B4 H4 117.3(10)
B1 B4 H4 126.7(10)
B9 B4 H4 121.4(10)
B4 B5 B9 61.32(9)
B4 B5 B10 112.57(11)
B9 B5 B10 62.17(9)
B4 B5 B1 59.71(9)
B9 B5 B1 108.20(11)
B10 B5 B1 109.84(10)
B4 B5 B6 107.29(11)
B9 B5 B6 106.41(11)
B10 B5 B6 59.13(10)
B1 B5 B6 59.69(9)
B4 B5 H5 121.9(10)
B9 B5 H5 122.5(9)
B10 B5 H5 117.9(9)
B1 B5 H5 121.7(9)
B6 B5 H5 122.0(9)
B2 B6 B11 61.32(9)
B2 B6 B10 112.80(11)
B11 B6 B10 62.77(9)
B2 B6 B1 59.32(9)
B11 B6 B1 108.10(10)
B10 B6 B1 109.69(11)
B2 B6 B5 106.86(10)
B11 B6 B5 106.96(11)
B10 B6 B5 59.31(9)
B1 B6 B5 59.33(9)
B2 B6 H6 121.4(9)
B11 B6 H6 122.7(9)
B10 B6 H6 118.7(9)
B1 B6 H6 121.0(9)
B5 B6 H6 122.1(10)
C8 C7 B11 112.63(11)
C8 C7 B3 63.24(10)
B11 C7 B3 117.57(11)
C8 C7 B2 111.82(11)
B11 C7 B2 65.49(9)
B3 C7 B2 61.56(9)
C8 C7 H7 115.2(11)
B11 C7 H7 121.8(11)
B3 C7 H7 112.4(11)
B2 C7 H7 120.6(11)
C7 C8 B9 114.39(11)
C7 C8 B3 62.86(10)
B9 C8 B3 117.47(11)
C7 C8 B4 112.61(11)
B9 C8 B4 65.22(10)
B3 C8 B4 61.68(9)
C7 C8 H8 114.3(12)
B9 C8 H8 123.1(12)
B3 C8 H8 109.8(11)
B4 C8 H8 118.1(12)
C8 B9 B5 104.51(12)
C8 B9 B4 60.40(9)
B5 B9 B4 59.11(9)
C8 B9 B10 105.90(11)
B5 B9 B10 59.40(9)
B4 B9 B10 108.50(11)
C8 B9 H9 121.3(11)
B5 B9 H9 124.9(11)
B4 B9 H9 118.5(10)
B10 B9 H9 124.8(11)
B6 B10 B5 61.56(9)
B6 B10 B9 105.42(11)
B5 B10 B9 58.43(9)
B6 B10 B11 58.60(9)
B5 B10 B11 105.51(11)
B9 B10 B11 100.85(11)
B6 B10 H10 118.8(10)
B5 B10 H10 119.0(10)
B9 B10 H10 126.7(10)
B11 B10 H10 126.4(10)
B6 B10 H12 112.0(13)
B5 B10 H12 123.9(13)
B9 B10 H12 73.2(13)
B11 B10 H12 55.4(13)
H10 B10 H12 111.9(16)
C7 B11 B6 104.21(11)
C7 B11 B2 59.98(9)
B6 B11 B2 58.76(9)
C7 B11 B10 106.02(11)
B6 B11 B10 58.63(9)
B2 B11 B10 107.35(11)
C7 B11 H11 123.5(10)
B6 B11 H11 122.2(10)
B2 B11 H11 118.1(10)
B10 B11 H11 124.3(10)
C7 B11 H12 88.4(10)
B6 B11 H12 94.8(10)
B2 B11 H12 126.5(9)
B10 B11 H12 37.6(10)
H11 B11 H12 115.4(14)

loop_
_geom_bond_atom_site_label_1
_geom_bond_atom_site_label_2
_geom_bond_distance
P1 N3A 1.564(8)
P1 N4 1.5920(15)
P1 N2A 1.616(6)
P1 N1 1.6154(12)
P1 N3 1.6291(17)
P1 N2 1.6360(16)
P1 N4A 1.723(6)
N1 H13 0.86(2)
N1 H14 0.84(2)
N2 C2 1.467(3)
N2 C1 1.475(3)
N2 H25A 1.4875
C1 N2A 1.402(6)
C1 H23 0.9800
C1 H24 0.9800
C1 H25 0.9800
C1 H23A 0.9600
C1 H24A 0.9600
C1 H25A 0.9600
C2 H26 0.9799
C2 H27 0.9800
C2 H28 0.9801
C2 H30A 0.8356
N2A C2A 1.452(12)
N2A H24 1.5154
C2A H26A 0.9799
C2A H27A 0.9801
C2A H28A 0.9800
C2A H38 1.2193
N3 C4 1.461(2)
N3 C3 1.462(3)
N3 H33A 1.4714
C3 H29 0.9800
C3 H30 0.9800
C3 H31 0.9800
C3 H34A 1.0975
C4 H32 0.9800
C4 H33 0.9800
C4 H34 0.9799
C4 H32A 1.3590
C4 H33A 0.7850
N3A C4A 1.469(13)
N3A C3A 1.486(13)
C3A H26 1.1953
C3A H29 1.4355
C3A H29A 0.9801
C3A H30A 0.9801
C3A H31A 0.9801
C4A H31 1.5310
C4A H33 1.3737
C4A H34 1.4651
C4A H32A 0.9799
C4A H33A 0.9800
C4A H34A 0.9800
N4 C6 1.466(3)
N4 C5 1.494(3)
C5 N4A 1.397(6)
C5 H37A 0.9600
C5 H36A 0.9600
C5 H35A 0.9600
C5 H35 0.9800
C5 H36 0.9800
C5 H37 0.9801
C6 H26A 0.9746
C6 H38 0.9801
C6 H39 0.9800
C6 H40 0.9800
C6 H39A 1.4985
N4A C6A 1.483(12)
C6A H32 1.4257
C6A H40 1.2728
C6A H38A 0.9800
C6A H39A 0.9800
C6A H40A 0.9800
B1 B2 1.761(2)
B1 B4 1.767(2)
B1 B3 1.773(2)
B1 B5 1.793(2)
B1 B6 1.799(2)
B1 H1 1.101(18)
B2 C7 1.716(2)
B2 B3 1.754(2)
B2 B6 1.758(2)
B2 B11 1.803(2)
B2 H2 1.086(19)
B3 C7 1.712(2)
B3 C8 1.718(2)
B3 B4 1.762(2)
B3 H3 1.090(19)
B4 C8 1.719(2)
B4 B5 1.756(2)
B4 B9 1.795(2)
B4 H4 1.079(19)
B5 B9 1.765(2)
B5 B10 1.783(2)
B5 B6 1.823(2)
B5 H5 1.108(18)
B6 B11 1.779(2)
B6 B10 1.779(2)
B6 H6 1.105(18)
C7 C8 1.555(2)
C7 B11 1.614(2)
C7 H7 0.956(19)
C8 B9 1.607(2)
C8 H8 0.96(2)
B9 B10 1.831(2)
B9 H9 1.09(2)
B10 B11 1.853(2)
B10 H10 1.101(19)
B10 H12 1.13(3)
B11 H11 1.092(19)
B11 H12 1.53(2)
